data_7247114
loop_
_publ_author_name
'Li, Chang'
'Wu, Di'
'Gao, Zhenguo'
'Chen, Wei'

_publ_section_title
;
 Molecular simulation studies on the design of multicomponent sorbic acid
 crystals for tuning solubility
;
_journal_issue 34
_journal_name_full CrystEngComm
_journal_page_first 4889
_journal_page_last 4901
_journal_paper_doi 10.1039/D3CE00392B
_journal_volume 25
_journal_year 2023
_chemical_formula_moiety 'C6 H8 O2, C6 H6 N2 O'
_chemical_formula_sum 'C12 H14 N2 O3'
_chemical_formula_weight 234.25
_chemical_name_common 'Nicotinamide Sorbic acid'
_chemical_name_systematic 'Nicotinamide  2e,4e-hexadienoicacid'
_space_group_crystal_system triclinic
_space_group_IT_number 2
_space_group_name_Hall '-P 1'
_space_group_name_H-M_alt 'P -1'
_atom_sites_solution_hydrogens mixed
_atom_sites_solution_primary dual
_audit_creation_date 2020-11-25
_audit_creation_method
;
Olex2 1.3
(compiled 2020.07.31 svn.rc2a77460 for OlexSys, GUI svn.r6145)
;
_audit_update_record
;
2020-11-25 deposited with the CCDC.	2023-07-25 downloaded from the CCDC.
;
_cell_angle_alpha 97.098(4)
_cell_angle_beta 92.087(4)
_cell_angle_gamma 90.663(3)
_cell_formula_units_Z 2
_cell_length_a 4.0241(2)
_cell_length_b 7.3014(3)
_cell_length_c 20.0901(10)
_cell_measurement_reflns_used 5317
_cell_measurement_temperature 113.15
_cell_measurement_theta_max 32.8480
_cell_measurement_theta_min 2.0490
_cell_volume 585.29(5)
_computing_cell_refinement 'CrysAlisPro 1.171.39.46 (Rigaku OD, 2018)'
_computing_data_collection 'CrysAlisPro 1.171.39.46 (Rigaku OD, 2018)'
_computing_data_reduction 'CrysAlisPro 1.171.39.46 (Rigaku OD, 2018)'
_computing_molecular_graphics 'Olex2 1.3 (Dolomanov et al., 2009)'
_computing_publication_material 'Olex2 1.3 (Dolomanov et al., 2009)'
_computing_structure_refinement 'SHELXL 2018/3 (Sheldrick, 2015)'
_computing_structure_solution 'SHELXT 2018/2 (Sheldrick, 2018)'
_diffrn_ambient_temperature 113.15
_diffrn_detector 'CCD plate'
_diffrn_measured_fraction_theta_full 0.997
_diffrn_measured_fraction_theta_max 0.905
_diffrn_measurement_details
;
List of Runs (angles in degrees, time in seconds):

  # Type    Start    End  Width  t~exp~   \w     \q     \k     \f   Frames
#--------------------------------------------------------------------------
  1  \w   -115.00  65.00   0.50    2.00    --  -25.00  45.00   0.00  360
  2  \w   -115.00  65.00   0.50    2.00    --  -25.00  45.00  90.00  360
  3  \w   -115.00  65.00   0.50    2.00    --  -25.00  45.00 180.00  360
;
_diffrn_measurement_device 'abstract diffractometer'
_diffrn_measurement_device_type 'Rigaku Saturn 70'
_diffrn_measurement_method '\w scans'
_diffrn_orient_matrix_type 'CrysAlisPro convention (1999,Acta A55,543-557)'
_diffrn_orient_matrix_UB_11 0.0425125000
_diffrn_orient_matrix_UB_12 0.0953194000
_diffrn_orient_matrix_UB_13 0.0032476000
_diffrn_orient_matrix_UB_21 -0.0272596000
_diffrn_orient_matrix_UB_22 -0.0002805000
_diffrn_orient_matrix_UB_23 -0.0350933000
_diffrn_orient_matrix_UB_31 -0.1690179000
_diffrn_orient_matrix_UB_32 0.0223647000
_diffrn_orient_matrix_UB_33 0.0050597000
_diffrn_radiation_monochromator confocal
_diffrn_radiation_probe x-ray
_diffrn_radiation_type MoK\a
_diffrn_radiation_wavelength 0.71073
_diffrn_reflns_av_R_equivalents 0.0240
_diffrn_reflns_av_unetI/netI 0.0305
_diffrn_reflns_Laue_measured_fraction_full 0.997
_diffrn_reflns_Laue_measured_fraction_max 0.905
_diffrn_reflns_limit_h_max 6
_diffrn_reflns_limit_h_min -6
_diffrn_reflns_limit_k_max 10
_diffrn_reflns_limit_k_min -10
_diffrn_reflns_limit_l_max 28
_diffrn_reflns_limit_l_min -30
_diffrn_reflns_number 8762
_diffrn_reflns_point_group_measured_fraction_full 0.997
_diffrn_reflns_point_group_measured_fraction_max 0.905
_diffrn_reflns_theta_full 25.242
_diffrn_reflns_theta_max 32.844
_diffrn_reflns_theta_min 2.045
_diffrn_source 'rotating anode'
_diffrn_source_type 'Enhance (Mo) X-ray Source'
_exptl_absorpt_coefficient_mu 0.097
_exptl_absorpt_correction_T_max 1.00000
_exptl_absorpt_correction_T_min 0.85198
_exptl_absorpt_correction_type multi-scan
_exptl_absorpt_process_details
;
CrysAlisPro 1.171.39.46 (Rigaku Oxford Diffraction, 2018)
Empirical absorption correction using spherical harmonics,
 implemented in SCALE3 ABSPACK scaling algorithm.
;
_exptl_crystal_colour colourless
_exptl_crystal_colour_primary colourless
_exptl_crystal_density_diffrn 1.329
_exptl_crystal_description plate
_exptl_crystal_F_000 248
_exptl_crystal_recrystallization_method 'Re-crystallisation from solvent: ??'
_exptl_crystal_size_max 0.32
_exptl_crystal_size_mid 0.22
_exptl_crystal_size_min 0.12
_refine_diff_density_max 0.431
_refine_diff_density_min -0.259
_refine_diff_density_rms 0.049
_refine_ls_extinction_coef 0.060(11)
_refine_ls_extinction_expression Fc^*^=kFc[1+0.001xFc^2^\l^3^/sin(2\q)]^-1/4^
_refine_ls_extinction_method 'SHELXL-2018/3 (Sheldrick 2018)'
_refine_ls_goodness_of_fit_ref 1.093
_refine_ls_hydrogen_treatment mixed
_refine_ls_matrix_type full
_refine_ls_number_parameters 168
_refine_ls_number_reflns 3943
_refine_ls_number_restraints 0
_refine_ls_restrained_S_all 1.093
_refine_ls_R_factor_all 0.0585
_refine_ls_R_factor_gt 0.0497
_refine_ls_shift/su_max 0.000
_refine_ls_shift/su_mean 0.000
_refine_ls_structure_factor_coef Fsqd
_refine_ls_weighting_details 'w=1/[\s^2^(Fo^2^)+(0.0526P)^2^+0.2413P] where P=(Fo^2^+2Fc^2^)/3'
_refine_ls_weighting_scheme calc
_refine_ls_wR_factor_gt 0.1281
_refine_ls_wR_factor_ref 0.1339
_reflns_Friedel_coverage 0.000
_reflns_number_gt 3369
_reflns_number_total 3943
_reflns_threshold_expression 'I > 2\s(I)'
_cod_data_source_file d3ce00392b2.cif
_cod_data_source_block r20201020a
_cod_depositor_comments 'Adding full bibliography for 7247113--7247115.cif.'
_cod_database_code 7247114
_shelx_shelxl_version_number 2018/3
_chemical_oxdiff_formula C12H14N2O3
_shelx_space_group_comment
;
The symmetry employed for this shelxl refinement is uniquely defined
by the following loop, which should always be used as a source of
symmetry information in preference to the above space-group names.
They are only intended as comments.
;
_reflns_odcompleteness_completeness 90.56
_reflns_odcompleteness_iscentric 1
_reflns_odcompleteness_theta 32.77
_olex2_refinement_description
;
1. Fixed Uiso
 At 1.2 times of:
  All C(H) groups
 At 1.5 times of:
  All C(H,H,H) groups
2.a Aromatic/amide H refined with riding coordinates:
 C006(H006), C009(H009), C00A(H00J), C00B(H00B), C00C(H00C), C00E(H00K),
 C00F(H00F), C00G(H00G)
2.b Idealised Me refined as rotating group:
 C00H(H00A,H00D,H00E)
;
_olex2_submission_special_instructions 'No special instructions were received'
_oxdiff_exptl_absorpt_empirical_details
;
Empirical correction (ABSPACK) includes:
- Absorption correction using spherical harmonics
- Frame scaling
- Detector area scaling
;
_oxdiff_exptl_absorpt_empirical_full_max 1.478
_oxdiff_exptl_absorpt_empirical_full_min 0.743

loop_
_space_group_symop_operation_xyz
'x, y, z'
'-x, -y, -z'

loop_
_atom_site_label
_atom_site_type_symbol
_atom_site_fract_x
_atom_site_fract_y
_atom_site_fract_z
_atom_site_U_iso_or_equiv
_atom_site_adp_type
_atom_site_occupancy
_atom_site_site_symmetry_order
_atom_site_calc_flag
_atom_site_refinement_flags_posn
_atom_site_refinement_flags_adp
_atom_site_refinement_flags_occupancy
_atom_site_disorder_assembly
_atom_site_disorder_group
O001 O 0.5646(2) 0.61667(12) 0.73906(4) 0.0258(2) Uani 1 1 d . . . . .
O002 O 0.5743(3) 0.39225(12) 0.80593(5) 0.0278(2) Uani 1 1 d . . . . .
O003 O -0.3223(3) 0.27344(13) 0.50294(4) 0.0296(2) Uani 1 1 d . . . . .
N004 N -0.3735(3) 0.50115(14) 0.58924(5) 0.0230(2) Uani 1 1 d . . . . .
N005 N 0.2219(3) 0.19315(14) 0.70983(5) 0.0217(2) Uani 1 1 d . . . . .
C006 C 0.0592(3) 0.29320(15) 0.66817(6) 0.0201(2) Uani 1 1 d . . . . .
H006 H 0.059094 0.423577 0.679052 0.024 Uiso 1 1 calc R U . . .
C007 C -0.1102(3) 0.21568(15) 0.60958(5) 0.0189(2) Uani 1 1 d . . . . .
C008 C -0.2790(3) 0.33260(15) 0.56294(6) 0.0207(2) Uani 1 1 d . . . . .
C009 C -0.1046(3) 0.02493(16) 0.59310(6) 0.0223(2) Uani 1 1 d . . . . .
H009 H -0.210959 -0.032514 0.552758 0.027 Uiso 1 1 calc R U . . .
C00A C 0.2191(3) 0.00856(16) 0.69429(6) 0.0230(2) Uani 1 1 d . . . . .
H00J H 0.330951 -0.064112 0.723924 0.028 Uiso 1 1 calc R U . . .
C00B C 0.8963(3) 0.85074(17) 0.84758(6) 0.0230(2) Uani 1 1 d . . . . .
H00B H 0.816822 0.906420 0.809887 0.028 Uiso 1 1 calc R U . . .
C00C C 1.0747(3) 0.96768(17) 0.90087(6) 0.0246(2) Uani 1 1 d . . . . .
H00C H 1.164778 0.912730 0.937876 0.030 Uiso 1 1 calc R U . . .
C00D C 0.6459(3) 0.55979(16) 0.79194(6) 0.0220(2) Uani 1 1 d . . . . .
C00E C 0.0595(3) -0.07941(16) 0.63676(6) 0.0237(2) Uani 1 1 d . . . . .
H00K H 0.062230 -0.210109 0.627281 0.028 Uiso 1 1 calc R U . . .
C00F C 1.1186(3) 1.14875(17) 0.90053(6) 0.0257(3) Uani 1 1 d . . . . .
H00F H 1.029106 1.201459 0.862970 0.031 Uiso 1 1 calc R U . . .
C00G C 0.8351(3) 0.67071(17) 0.84735(6) 0.0252(3) Uani 1 1 d . . . . .
H00G H 0.916280 0.611858 0.884160 0.030 Uiso 1 1 calc R U . . .
C00H C 1.2973(4) 1.27522(19) 0.95454(7) 0.0306(3) Uani 1 1 d . . . . .
H00A H 1.484197 1.335656 0.935559 0.046 Uiso 1 1 calc R U . . .
H00D H 1.381088 1.204079 0.989720 0.046 Uiso 1 1 calc R U . . .
H00E H 1.144055 1.368970 0.973801 0.046 Uiso 1 1 calc R U . . .
H00H H -0.475(5) 0.575(3) 0.5616(9) 0.035(5) Uiso 1 1 d . . . . .
H00I H -0.372(4) 0.530(3) 0.6342(9) 0.034(4) Uiso 1 1 d . . . . .
H002 H 0.445(6) 0.319(4) 0.7671(13) 0.073(7) Uiso 1 1 d . . . . .

loop_
_atom_site_aniso_label
_atom_site_aniso_U_11
_atom_site_aniso_U_22
_atom_site_aniso_U_33
_atom_site_aniso_U_23
_atom_site_aniso_U_13
_atom_site_aniso_U_12
O001 0.0365(5) 0.0221(4) 0.0181(4) 0.0001(3) -0.0023(3) 0.0034(3)
O002 0.0397(5) 0.0206(4) 0.0224(4) 0.0029(3) -0.0066(4) -0.0002(4)
O003 0.0449(6) 0.0246(4) 0.0178(4) -0.0027(3) -0.0038(4) 0.0087(4)
N004 0.0329(6) 0.0184(4) 0.0173(4) 0.0006(3) -0.0008(4) 0.0040(4)
N005 0.0253(5) 0.0193(4) 0.0198(4) 0.0002(3) 0.0001(4) 0.0021(4)
C006 0.0243(5) 0.0171(4) 0.0182(5) -0.0008(4) 0.0013(4) 0.0017(4)
C007 0.0225(5) 0.0167(4) 0.0171(5) 0.0002(3) 0.0019(4) 0.0004(4)
C008 0.0247(5) 0.0187(5) 0.0182(5) 0.0002(4) -0.0002(4) 0.0008(4)
C009 0.0268(6) 0.0178(5) 0.0213(5) -0.0018(4) 0.0012(4) -0.0009(4)
C00A 0.0270(6) 0.0195(5) 0.0229(5) 0.0031(4) 0.0022(4) 0.0037(4)
C00B 0.0242(6) 0.0249(5) 0.0193(5) 0.0002(4) 0.0001(4) 0.0033(4)
C00C 0.0272(6) 0.0241(5) 0.0218(5) 0.0000(4) -0.0033(4) 0.0029(4)
C00D 0.0267(6) 0.0197(5) 0.0188(5) -0.0013(4) 0.0009(4) 0.0046(4)
C00E 0.0289(6) 0.0163(5) 0.0256(5) 0.0009(4) 0.0022(5) 0.0010(4)
C00F 0.0284(6) 0.0240(5) 0.0236(5) -0.0005(4) -0.0009(5) 0.0019(4)
C00G 0.0318(6) 0.0236(5) 0.0194(5) 0.0001(4) -0.0039(4) 0.0029(5)
C00H 0.0335(7) 0.0264(6) 0.0299(6) -0.0036(5) -0.0018(5) 0.0003(5)

loop_
_atom_type_symbol
_atom_type_description
_atom_type_scat_dispersion_real
_atom_type_scat_dispersion_imag
_atom_type_scat_source
C C 0.0033 0.0016 'International Tables Vol C Tables 4.2.6.8 and 6.1.1.4'
H H 0.0000 0.0000 'International Tables Vol C Tables 4.2.6.8 and 6.1.1.4'
N N 0.0061 0.0033 'International Tables Vol C Tables 4.2.6.8 and 6.1.1.4'
O O 0.0106 0.0060 'International Tables Vol C Tables 4.2.6.8 and 6.1.1.4'

loop_
_geom_angle_atom_site_label_1
_geom_angle_atom_site_label_2
_geom_angle_atom_site_label_3
_geom_angle
_geom_angle_site_symmetry_1
_geom_angle_site_symmetry_3
_geom_angle_publ_flag
C00D O002 H002 110.8(14) . . ?
C008 N004 H00H 118.5(11) . . ?
C008 N004 H00I 119.7(12) . . ?
H00H N004 H00I 120.8(16) . . ?
C006 N005 C00A 118.05(10) . . ?
N005 C006 H006 118.4 . . ?
N005 C006 C007 123.19(10) . . ?
C007 C006 H006 118.4 . . ?
C006 C007 C008 121.63(10) . . ?
C009 C007 C006 118.31(11) . . ?
C009 C007 C008 119.96(10) . . ?
O003 C008 N004 123.02(11) . . ?
O003 C008 C007 119.87(10) . . ?
N004 C008 C007 117.10(10) . . ?
C007 C009 H009 120.7 . . ?
C00E C009 C007 118.60(11) . . ?
C00E C009 H009 120.7 . . ?
N005 C00A H00J 118.8 . . ?
N005 C00A C00E 122.45(11) . . ?
C00E C00A H00J 118.8 . . ?
C00C C00B H00B 117.5 . . ?
C00G C00B H00B 117.5 . . ?
C00G C00B C00C 124.98(11) . . ?
C00B C00C H00C 118.4 . . ?
C00F C00C C00B 123.15(12) . . ?
C00F C00C H00C 118.4 . . ?
O001 C00D O002 123.83(11) . . ?
O001 C00D C00G 123.83(11) . . ?
O002 C00D C00G 112.34(10) . . ?
C009 C00E H00K 120.3 . . ?
C00A C00E C009 119.37(11) . . ?
C00A C00E H00K 120.3 . . ?
C00C C00F H00F 117.4 . . ?
C00C C00F C00H 125.12(12) . . ?
C00H C00F H00F 117.4 . . ?
C00B C00G C00D 122.32(11) . . ?
C00B C00G H00G 118.8 . . ?
C00D C00G H00G 118.8 . . ?
C00F C00H H00A 109.5 . . ?
C00F C00H H00D 109.5 . . ?
C00F C00H H00E 109.5 . . ?
H00A C00H H00D 109.5 . . ?
H00A C00H H00E 109.5 . . ?
H00D C00H H00E 109.5 . . ?

loop_
_geom_bond_atom_site_label_1
_geom_bond_atom_site_label_2
_geom_bond_distance
_geom_bond_site_symmetry_2
_geom_bond_publ_flag
O001 C00D 1.2228(15) . ?
O002 C00D 1.3195(15) . ?
O002 H002 1.01(3) . ?
O003 C008 1.2347(14) . ?
N004 C008 1.3427(14) . ?
N004 H00H 0.910(19) . ?
N004 H00I 0.902(19) . ?
N005 C006 1.3361(15) . ?
N005 C00A 1.3452(15) . ?
C006 H006 0.9500 . ?
C006 C007 1.3922(15) . ?
C007 C008 1.4943(16) . ?
C007 C009 1.3918(15) . ?
C009 H009 0.9500 . ?
C009 C00E 1.3857(17) . ?
C00A H00J 0.9500 . ?
C00A C00E 1.3835(17) . ?
C00B H00B 0.9500 . ?
C00B C00C 1.4472(17) . ?
C00B C00G 1.3339(17) . ?
C00C H00C 0.9500 . ?
C00C C00F 1.3327(17) . ?
C00D C00G 1.4751(17) . ?
C00E H00K 0.9500 . ?
C00F H00F 0.9500 . ?
C00F C00H 1.4924(18) . ?
C00G H00G 0.9500 . ?
C00H H00A 0.9800 . ?
C00H H00D 0.9800 . ?
C00H H00E 0.9800 . ?

loop_
_geom_torsion_atom_site_label_1
_geom_torsion_atom_site_label_2
_geom_torsion_atom_site_label_3
_geom_torsion_atom_site_label_4
_geom_torsion
_geom_torsion_site_symmetry_1
_geom_torsion_site_symmetry_2
_geom_torsion_site_symmetry_3
_geom_torsion_site_symmetry_4
_geom_torsion_publ_flag
O001 C00D C00G C00B 8.8(2) . . . . ?
O002 C00D C00G C00B -171.16(12) . . . . ?
N005 C006 C007 C008 -177.74(11) . . . . ?
N005 C006 C007 C009 -1.16(18) . . . . ?
N005 C00A C00E C009 0.01(19) . . . . ?
C006 N005 C00A C00E 1.01(18) . . . . ?
C006 C007 C008 O003 154.35(12) . . . . ?
C006 C007 C008 N004 -24.81(17) . . . . ?
C006 C007 C009 C00E 2.13(18) . . . . ?
C007 C009 C00E C00A -1.60(19) . . . . ?
C008 C007 C009 C00E 178.78(11) . . . . ?
C009 C007 C008 O003 -22.18(18) . . . . ?
C009 C007 C008 N004 158.66(12) . . . . ?
C00A N005 C006 C007 -0.43(18) . . . . ?
C00B C00C C00F C00H 179.35(12) . . . . ?
C00C C00B C00G C00D 178.79(12) . . . . ?
C00G C00B C00C C00F -177.06(13) . . . . ?
